data_4038548
loop_
_publ_author_name
'Tomanik, Martin'
'Economou, Christos'
'Frischling, Madeline C.'
'Xue, Mengzhao'
'Marks, Victoria A.'
'Mercado, Brandon Q.'
'Herzon, Seth B.'

_publ_section_title
;
 Development of a Convergent Enantioselective Synthetic Route to
 (-)-Myrocin G.
;
_journal_issue 14
_journal_name_full 'The Journal of organic chemistry'
_journal_page_first 8952
_journal_page_last 8989
_journal_paper_doi 10.1021/acs.joc.0c00891
_journal_volume 85
_journal_year 2020
_chemical_formula_moiety 'C21 H27 Cl O4'
_chemical_formula_sum 'C21 H27 Cl O4'
_chemical_formula_weight 378.87
_space_group_crystal_system orthorhombic
_space_group_IT_number 43
_space_group_name_Hall 'F 2 -2d'
_space_group_name_H-M_alt 'F d d 2'
_atom_sites_solution_hydrogens mixed
_atom_sites_solution_primary SHELXT
_atom_sites_solution_secondary difmap
_audit_creation_method SHELXL-2014/7
_cell_angle_alpha 90
_cell_angle_beta 90
_cell_angle_gamma 90
_cell_formula_units_Z 48
_cell_length_a 64.915(3)
_cell_length_b 22.4355(12)
_cell_length_c 16.2049(8)
_cell_measurement_reflns_used 14560
_cell_measurement_temperature 93(2)
_cell_measurement_theta_max 59.8660
_cell_measurement_theta_min 2.7050
_cell_volume 23601(2)
_computing_cell_refinement 'CrysAlisPro 1.171.39.16b (Rigaku OD, 2015)'
_computing_data_collection 'CrysAlisPro 1.171.39.16b (Rigaku OD, 2015)'
_computing_data_reduction 'CrysAlisPro 1.171.39.16b (Rigaku OD, 2015)'
_computing_molecular_graphics
; 
Dolomanov, O.V.; Bourhis, L.J.; Gildea, R.J.; Howard, J.A.K.; Puschmann, H., 
OLEX2: A complete structure solution, refinement and analysis program 
(2009). J. Appl. Cryst., 42, 339-341. 
;
_computing_publication_material 'CIFTAB-2014/2 (Sheldrick, 2014)'
_computing_structure_refinement 'SHELXL-2014/7 (Sheldrick, 2014)'
_computing_structure_solution 'SHELXT-2014/5 (Sheldrick, 2014)'
_diffrn_ambient_temperature 93(2)
_diffrn_detector_area_resol_mean 22.2
_diffrn_measured_fraction_theta_full 1.000
_diffrn_measured_fraction_theta_max 0.997
_diffrn_measurement_device_type 'Rigaku Saturn 944+ CCD'
_diffrn_measurement_method \w
_diffrn_radiation_type CuK\a
_diffrn_radiation_wavelength 1.54184
_diffrn_reflns_av_R_equivalents 0.1978
_diffrn_reflns_av_unetI/netI 0.0580
_diffrn_reflns_Laue_measured_fraction_full 1.000
_diffrn_reflns_Laue_measured_fraction_max 0.997
_diffrn_reflns_limit_h_max 78
_diffrn_reflns_limit_h_min -78
_diffrn_reflns_limit_k_max 26
_diffrn_reflns_limit_k_min -27
_diffrn_reflns_limit_l_max 19
_diffrn_reflns_limit_l_min -19
_diffrn_reflns_number 216426
_diffrn_reflns_point_group_measured_fraction_full 1.000
_diffrn_reflns_point_group_measured_fraction_max 0.994
_diffrn_reflns_theta_full 67.684
_diffrn_reflns_theta_max 68.383
_diffrn_reflns_theta_min 2.723
_diffrn_source 'microfocus rotating anode'
_exptl_absorpt_coefficient_mu 1.904
_exptl_absorpt_correction_T_max 1.00000
_exptl_absorpt_correction_T_min 0.45037
_exptl_absorpt_correction_type multi-scan
_exptl_absorpt_process_details
; 
CrysAlisPro 1.171.39.16b (Rigaku Oxford Diffraction, 2015) 
Empirical absorption correction using spherical harmonics, 
 implemented in SCALE3 ABSPACK scaling algorithm. 
;
_exptl_crystal_colour Colorless
_exptl_crystal_density_diffrn 1.280
_exptl_crystal_description Needle
_exptl_crystal_F_000 9696
_exptl_crystal_size_max 0.200
_exptl_crystal_size_mid 0.010
_exptl_crystal_size_min 0.010
_refine_diff_density_max 0.375
_refine_diff_density_min -0.304
_refine_diff_density_rms 0.061
_refine_ls_abs_structure_details
; 
 Flack x determined using 2762 quotients [(I+)-(I-)]/[(I+)+(I-)] 
 (Parsons, Flack and Wagner, Acta Cryst. B69 (2013) 249-259). 
;
_refine_ls_abs_structure_Flack -0.005(11)
_refine_ls_extinction_method none
_refine_ls_goodness_of_fit_ref 1.041
_refine_ls_hydrogen_treatment mixed
_refine_ls_matrix_type full
_refine_ls_number_parameters 724
_refine_ls_number_reflns 10802
_refine_ls_number_restraints 3
_refine_ls_restrained_S_all 1.041
_refine_ls_R_factor_all 0.0952
_refine_ls_R_factor_gt 0.0641
_refine_ls_shift/su_max 0.001
_refine_ls_shift/su_mean 0.000
_refine_ls_structure_factor_coef Fsqd
_refine_ls_weighting_details 'w=1/[\s^2^(Fo^2^)+(0.1006P)^2^+3.9408P] where P=(Fo^2^+2Fc^2^)/3'
_refine_ls_weighting_scheme calc
_refine_ls_wR_factor_gt 0.1602
_refine_ls_wR_factor_ref 0.1814
_reflns_Friedel_coverage 0.922
_reflns_Friedel_fraction_full 1.000
_reflns_Friedel_fraction_max 0.992
_reflns_number_gt 7611
_reflns_number_total 10802
_reflns_threshold_expression 'I > 2\s(I)'
_cod_data_source_file jo0c00891_si_001.cif
_cod_data_source_block 007-17027
_cod_depositor_comments 'Adding full bibliography for 4038544--4038549.cif.'
_cod_database_code 4038548
_shelx_shelxl_version_number 2014/7
_shelx_space_group_comment
; 
The symmetry employed for this shelxl refinement is uniquely defined 
by the following loop, which should always be used as a source of 
symmetry information in preference to the above space-group names. 
They are only intended as comments. 
;
_shelx_estimated_absorpt_t_min 0.702
_shelx_estimated_absorpt_t_max 0.981

loop_
_space_group_symop_operation_xyz
'x, y, z'
'-x, -y, z'
'x+1/4, -y+1/4, z+1/4'
'-x+1/4, y+1/4, z+1/4'
'x, y+1/2, z+1/2'
'-x, -y+1/2, z+1/2'
'x+1/4, -y+3/4, z+3/4'
'-x+1/4, y+3/4, z+3/4'
'x+1/2, y, z+1/2'
'-x+1/2, -y, z+1/2'
'x+3/4, -y+1/4, z+3/4'
'-x+3/4, y+1/4, z+3/4'
'x+1/2, y+1/2, z'
'-x+1/2, -y+1/2, z'
'x+3/4, -y+3/4, z+1/4'
'-x+3/4, y+3/4, z+1/4'

loop_
_atom_site_label
_atom_site_type_symbol
_atom_site_fract_x
_atom_site_fract_y
_atom_site_fract_z
_atom_site_U_iso_or_equiv
_atom_site_adp_type
_atom_site_occupancy
_atom_site_site_symmetry_order
_atom_site_calc_flag
_atom_site_refinement_flags_posn
_atom_site_refinement_flags_adp
_atom_site_refinement_flags_occupancy
_atom_site_disorder_assembly
_atom_site_disorder_group
Cl1 Cl 0.62101(3) 0.61006(9) 0.53155(11) 0.0614(5) Uani 1 1 d . . . . .
O1 O 0.60743(8) 0.5491(2) 0.9623(3) 0.0559(12) Uani 1 1 d D . . . .
H1 H 0.6011(9) 0.529(3) 0.998(3) 0.037(18) Uiso 1 1 d D . . . .
O2 O 0.57555(8) 0.5100(2) 0.5929(3) 0.0566(13) Uani 1 1 d . . . . .
O3 O 0.64494(8) 0.6450(3) 0.9260(4) 0.0693(15) Uani 1 1 d . . . . .
O4 O 0.64333(7) 0.5640(2) 0.8455(3) 0.0563(13) Uani 1 1 d . . . . .
C1 C 0.59715(10) 0.6020(3) 0.6723(4) 0.0486(16) Uani 1 1 d . . . . .
H1A H 0.5847 0.6033 0.6361 0.058 Uiso 1 1 calc R U . . .
C2 C 0.60253(11) 0.6652(3) 0.6979(4) 0.0529(17) Uani 1 1 d . . . . .
H2A H 0.5904 0.6841 0.7237 0.063 Uiso 1 1 calc R U . . .
H2B H 0.6063 0.6887 0.6484 0.063 Uiso 1 1 calc R U . . .
C3 C 0.62041(11) 0.6656(3) 0.7586(4) 0.0525(17) Uani 1 1 d . . . . .
H3A H 0.6239 0.7073 0.7729 0.063 Uiso 1 1 calc R U . . .
H3B H 0.6326 0.6472 0.7325 0.063 Uiso 1 1 calc R U . . .
C4 C 0.61489(11) 0.6306(3) 0.8391(4) 0.0500(17) Uani 1 1 d . . . . .
C5 C 0.60178(10) 0.5752(3) 0.8218(4) 0.0447(16) Uani 1 1 d . . . . .
C6 C 0.59764(11) 0.5374(3) 0.8892(4) 0.0470(16) Uani 1 1 d . . . . .
C7 C 0.58424(10) 0.4898(3) 0.8833(4) 0.0474(16) Uani 1 1 d . . . . .
H7 H 0.5813 0.4661 0.9305 0.057 Uiso 1 1 calc R U . . .
C8 C 0.57519(10) 0.4770(3) 0.8089(4) 0.0459(16) Uani 1 1 d . . . . .
C9 C 0.56093(11) 0.4236(4) 0.8031(4) 0.0524(17) Uani 1 1 d . . . . .
H9A H 0.5687 0.3891 0.7814 0.063 Uiso 1 1 calc R U . . .
H9B H 0.5560 0.4132 0.8591 0.063 Uiso 1 1 calc R U . . .
C10 C 0.54260(11) 0.4352(3) 0.7480(5) 0.0555(18) Uani 1 1 d . . . . .
C11 C 0.55143(12) 0.4520(4) 0.6645(4) 0.0569(19) Uani 1 1 d . . . . .
H11A H 0.5555 0.4147 0.6362 0.068 Uiso 1 1 calc R U . . .
H11B H 0.5402 0.4702 0.6317 0.068 Uiso 1 1 calc R U . . .
C12 C 0.56953(11) 0.4936(3) 0.6612(4) 0.0513(17) Uani 1 1 d . . . . .
C13 C 0.57919(11) 0.5119(3) 0.7392(4) 0.0470(16) Uani 1 1 d . . . . .
C14 C 0.59253(10) 0.5625(3) 0.7463(4) 0.0436(15) Uani 1 1 d . . . . .
C15 C 0.61441(11) 0.5710(3) 0.6257(4) 0.0510(17) Uani 1 1 d . . . . .
H15A H 0.6101 0.5298 0.6120 0.061 Uiso 1 1 calc R U . . .
H15B H 0.6267 0.5685 0.6615 0.061 Uiso 1 1 calc R U . . .
C16 C 0.60341(12) 0.6724(4) 0.8977(5) 0.0592(19) Uani 1 1 d . . . . .
H16A H 0.5912 0.6885 0.8698 0.089 Uiso 1 1 calc R U . . .
H16B H 0.6125 0.7053 0.9138 0.089 Uiso 1 1 calc R U . . .
H16C H 0.5992 0.6503 0.9470 0.089 Uiso 1 1 calc R U . . .
C17 C 0.63573(12) 0.6144(4) 0.8778(5) 0.0541(18) Uani 1 1 d . . . . .
C18 C 0.66294(13) 0.5443(4) 0.8792(6) 0.072(2) Uani 1 1 d . . . . .
H18A H 0.6626 0.5462 0.9403 0.087 Uiso 1 1 calc R U . . .
H18B H 0.6742 0.5704 0.8593 0.087 Uiso 1 1 calc R U . . .
C19 C 0.66655(13) 0.4823(4) 0.8520(5) 0.066(2) Uani 1 1 d . . . . .
H19A H 0.6690 0.4817 0.7924 0.099 Uiso 1 1 calc R U . . .
H19B H 0.6544 0.4580 0.8649 0.099 Uiso 1 1 calc R U . . .
H19C H 0.6786 0.4661 0.8808 0.099 Uiso 1 1 calc R U . . .
C20 C 0.52959(12) 0.4869(4) 0.7823(6) 0.075(2) Uani 1 1 d . . . . .
H20A H 0.5251 0.4773 0.8385 0.113 Uiso 1 1 calc R U . . .
H20B H 0.5175 0.4929 0.7471 0.113 Uiso 1 1 calc R U . . .
H20C H 0.5379 0.5233 0.7832 0.113 Uiso 1 1 calc R U . . .
C21 C 0.52905(13) 0.3804(4) 0.7415(5) 0.067(2) Uani 1 1 d . . . . .
H21A H 0.5370 0.3476 0.7173 0.101 Uiso 1 1 calc R U . . .
H21B H 0.5171 0.3893 0.7064 0.101 Uiso 1 1 calc R U . . .
H21C H 0.5243 0.3689 0.7967 0.101 Uiso 1 1 calc R U . . .
Cl2 Cl 0.54855(3) 0.38471(10) 0.03678(11) 0.0687(5) Uani 1 1 d . . . . .
O5 O 0.56888(8) 0.4300(2) 0.4709(3) 0.0544(12) Uani 1 1 d . . . . .
H5 H 0.5692 0.4583 0.5048 0.082 Uiso 1 1 calc R U . . .
O6 O 0.59161(8) 0.4904(2) 0.0943(3) 0.0572(13) Uani 1 1 d . . . . .
O7 O 0.53930(8) 0.3206(2) 0.4539(3) 0.0581(13) Uani 1 1 d . . . . .
O8 O 0.53077(7) 0.3982(2) 0.3728(3) 0.0577(13) Uani 1 1 d . . . . .
C22 C 0.57352(11) 0.3938(3) 0.1744(4) 0.0504(17) Uani 1 1 d . . . . .
H22 H 0.5852 0.3977 0.1345 0.060 Uiso 1 1 calc R U . . .
C23 C 0.57111(12) 0.3285(3) 0.1958(5) 0.0563(18) Uani 1 1 d . . . . .
H23A H 0.5846 0.3124 0.2137 0.068 Uiso 1 1 calc R U . . .
H23B H 0.5667 0.3063 0.1461 0.068 Uiso 1 1 calc R U . . .
C24 C 0.55531(12) 0.3193(3) 0.2644(4) 0.0552(18) Uani 1 1 d . . . . .
H24A H 0.5536 0.2762 0.2753 0.066 Uiso 1 1 calc R U . . .
H24B H 0.5418 0.3354 0.2468 0.066 Uiso 1 1 calc R U . . .
C25 C 0.56243(11) 0.3512(3) 0.3440(4) 0.0507(17) Uani 1 1 d . . . . .
C26 C 0.57211(10) 0.4124(3) 0.3274(4) 0.0456(16) Uani 1 1 d . . . . .
C27 C 0.57636(10) 0.4490(3) 0.3961(4) 0.0500(17) Uani 1 1 d . . . . .
C28 C 0.58776(11) 0.4998(3) 0.3893(4) 0.0467(16) Uani 1 1 d . . . . .
H28 H 0.5910 0.5220 0.4374 0.056 Uiso 1 1 calc R U . . .
C29 C 0.59476(10) 0.5195(3) 0.3130(4) 0.0452(15) Uani 1 1 d . . . . .
C30 C 0.60739(11) 0.5758(3) 0.3111(4) 0.0504(17) Uani 1 1 d . . . . .
H30A H 0.5979 0.6104 0.3139 0.060 Uiso 1 1 calc R U . . .
H30B H 0.6162 0.5768 0.3609 0.060 Uiso 1 1 calc R U . . .
C31 C 0.62085(11) 0.5825(4) 0.2363(4) 0.0527(18) Uani 1 1 d . . . . .
C32 C 0.60662(12) 0.5716(4) 0.1614(4) 0.060(2) Uani 1 1 d . . . . .
H32A H 0.5962 0.6038 0.1595 0.072 Uiso 1 1 calc R U . . .
H32B H 0.6150 0.5744 0.1105 0.072 Uiso 1 1 calc R U . . .
C33 C 0.59563(11) 0.5128(3) 0.1615(4) 0.0484(16) Uani 1 1 d . . . . .
C34 C 0.58940(10) 0.4868(3) 0.2419(4) 0.0443(15) Uani 1 1 d . . . . .
C35 C 0.57854(10) 0.4318(3) 0.2501(4) 0.0467(16) Uani 1 1 d . . . . .
C36 C 0.55420(12) 0.4198(4) 0.1340(5) 0.0567(18) Uani 1 1 d . . . . .
H36A H 0.5562 0.4631 0.1251 0.068 Uiso 1 1 calc R U . . .
H36B H 0.5423 0.4146 0.1716 0.068 Uiso 1 1 calc R U . . .
C37 C 0.54342(11) 0.3548(3) 0.3975(5) 0.0524(18) Uani 1 1 d . . . . .
C38 C 0.51112(12) 0.4028(4) 0.4159(5) 0.066(2) Uani 1 1 d . . . . .
H38A H 0.5051 0.3625 0.4234 0.079 Uiso 1 1 calc R U . . .
H38B H 0.5014 0.4268 0.3827 0.079 Uiso 1 1 calc R U . . .
C39 C 0.51425(13) 0.4314(4) 0.4978(5) 0.069(2) Uani 1 1 d . . . . .
H39A H 0.5216 0.4692 0.4906 0.104 Uiso 1 1 calc R U . . .
H39B H 0.5224 0.4048 0.5332 0.104 Uiso 1 1 calc R U . . .
H39C H 0.5008 0.4389 0.5236 0.104 Uiso 1 1 calc R U . . .
C40 C 0.57841(11) 0.3117(4) 0.3881(5) 0.0579(19) Uani 1 1 d . . . . .
H40A H 0.5831 0.3316 0.4386 0.087 Uiso 1 1 calc R U . . .
H40B H 0.5902 0.3050 0.3516 0.087 Uiso 1 1 calc R U . . .
H40C H 0.5721 0.2733 0.4023 0.087 Uiso 1 1 calc R U . . .
C41 C 0.63856(12) 0.5376(4) 0.2363(6) 0.080(3) Uani 1 1 d . . . . .
H41A H 0.6481 0.5470 0.2813 0.119 Uiso 1 1 calc R U . . .
H41B H 0.6459 0.5396 0.1835 0.119 Uiso 1 1 calc R U . . .
H41C H 0.6330 0.4973 0.2442 0.119 Uiso 1 1 calc R U . . .
C42 C 0.62928(14) 0.6461(4) 0.2316(5) 0.072(2) Uani 1 1 d . . . . .
H42A H 0.6179 0.6745 0.2361 0.108 Uiso 1 1 calc R U . . .
H42B H 0.6364 0.6518 0.1789 0.108 Uiso 1 1 calc R U . . .
H42C H 0.6390 0.6526 0.2770 0.108 Uiso 1 1 calc R U . . .
Cl3 Cl 0.53933(3) 0.64434(10) 0.67384(11) 0.0669(5) Uani 1 1 d . . . . .
O9 O 0.52491(7) 0.7110(2) 0.2436(3) 0.0510(11) Uani 1 1 d D . . . .
H9 H 0.5159(8) 0.722(3) 0.210(4) 0.05(2) Uiso 1 1 d D . . . .
O10 O 0.50102(7) 0.7667(2) 0.6191(3) 0.0549(12) Uani 1 1 d . . . . .
O11 O 0.56249(7) 0.6289(2) 0.2574(3) 0.0550(12) Uani 1 1 d . . . . .
O12 O 0.53661(7) 0.5998(2) 0.3415(3) 0.0527(12) Uani 1 1 d . . . . .
C43 C 0.53592(10) 0.7199(3) 0.5409(4) 0.0455(15) Uani 1 1 d . . . . .
H43 H 0.5341 0.7523 0.5826 0.055 Uiso 1 1 calc R U . . .
C44 C 0.55891(10) 0.7152(3) 0.5200(4) 0.0517(17) Uani 1 1 d . . . . .
H44A H 0.5642 0.7551 0.5046 0.062 Uiso 1 1 calc R U . . .
H44B H 0.5666 0.7018 0.5695 0.062 Uiso 1 1 calc R U . . .
C46 C 0.56282(11) 0.6723(3) 0.4501(4) 0.0531(18) Uani 1 1 d . . . . .
H46A H 0.5577 0.6323 0.4655 0.064 Uiso 1 1 calc R U . . .
H46B H 0.5778 0.6691 0.4402 0.064 Uiso 1 1 calc R U . . .
C47 C 0.55208(10) 0.6930(3) 0.3705(4) 0.0471(16) Uani 1 1 d . . . . .
C48 C 0.53041(10) 0.7189(3) 0.3877(4) 0.0430(15) Uani 1 1 d . . . . .
C49 C 0.51793(10) 0.7301(3) 0.3179(4) 0.0469(16) Uani 1 1 d . . . . .
C50 C 0.49964(10) 0.7613(3) 0.3245(4) 0.0462(16) Uani 1 1 d . . . . .
H50 H 0.4917 0.7691 0.2765 0.055 Uiso 1 1 calc R U . . .
C51 C 0.49289(9) 0.7811(3) 0.3999(4) 0.0437(15) Uani 1 1 d . . . . .
C52 C 0.47342(10) 0.8189(3) 0.4013(4) 0.0495(17) Uani 1 1 d . . . . .
H52A H 0.4727 0.8426 0.3499 0.059 Uiso 1 1 calc R U . . .
H52B H 0.4613 0.7923 0.4027 0.059 Uiso 1 1 calc R U . . .
C53 C 0.47256(11) 0.8609(3) 0.4749(4) 0.0510(17) Uani 1 1 d . . . . .
C54 C 0.47542(11) 0.8221(4) 0.5510(4) 0.0568(19) Uani 1 1 d . . . . .
H54A H 0.4758 0.8483 0.6001 0.068 Uiso 1 1 calc R U . . .
H54B H 0.4632 0.7959 0.5565 0.068 Uiso 1 1 calc R U . . .
C55 C 0.49437(10) 0.7838(3) 0.5514(4) 0.0461(16) Uani 1 1 d . . . . .
C56 C 0.50396(10) 0.7670(3) 0.4721(4) 0.0446(15) Uani 1 1 d . . . . .
C57 C 0.52321(10) 0.7356(3) 0.4652(4) 0.0451(15) Uani 1 1 d . . . . .
C58 C 0.52734(11) 0.6630(4) 0.5766(4) 0.0527(18) Uani 1 1 d . . . . .
H58A H 0.5296 0.6300 0.5370 0.063 Uiso 1 1 calc R U . . .
H58B H 0.5123 0.6675 0.5849 0.063 Uiso 1 1 calc R U . . .
C59 C 0.55104(11) 0.6383(3) 0.3147(4) 0.0512(17) Uani 1 1 d . . . . .
C60 C 0.53552(12) 0.5431(3) 0.2972(5) 0.0595(19) Uani 1 1 d . . . . .
H60A H 0.5287 0.5129 0.3325 0.071 Uiso 1 1 calc R U . . .
H60B H 0.5496 0.5289 0.2848 0.071 Uiso 1 1 calc R U . . .
C61 C 0.52377(14) 0.5496(4) 0.2187(5) 0.072(2) Uani 1 1 d . . . . .
H61A H 0.5321 0.5720 0.1788 0.108 Uiso 1 1 calc R U . . .
H61B H 0.5109 0.5710 0.2295 0.108 Uiso 1 1 calc R U . . .
H61C H 0.5206 0.5100 0.1963 0.108 Uiso 1 1 calc R U . . .
C62 C 0.56514(11) 0.7410(3) 0.3281(5) 0.0540(18) Uani 1 1 d . . . . .
H62A H 0.5583 0.7538 0.2771 0.081 Uiso 1 1 calc R U . . .
H62B H 0.5788 0.7247 0.3151 0.081 Uiso 1 1 calc R U . . .
H62C H 0.5667 0.7753 0.3651 0.081 Uiso 1 1 calc R U . . .
C63 C 0.48911(13) 0.9083(4) 0.4697(6) 0.068(2) Uani 1 1 d . . . . .
H63A H 0.5027 0.8894 0.4694 0.102 Uiso 1 1 calc R U . . .
H63B H 0.4880 0.9350 0.5174 0.102 Uiso 1 1 calc R U . . .
H63C H 0.4873 0.9314 0.4189 0.102 Uiso 1 1 calc R U . . .
C64 C 0.45114(11) 0.8914(4) 0.4785(5) 0.059(2) Uani 1 1 d . . . . .
H64A H 0.4494 0.9170 0.4300 0.089 Uiso 1 1 calc R U . . .
H64B H 0.4502 0.9155 0.5287 0.089 Uiso 1 1 calc R U . . .
H64C H 0.4403 0.8608 0.4790 0.089 Uiso 1 1 calc R U . . .

loop_
_atom_site_aniso_label
_atom_site_aniso_U_11
_atom_site_aniso_U_22
_atom_site_aniso_U_33
_atom_site_aniso_U_23
_atom_site_aniso_U_13
_atom_site_aniso_U_12
Cl1 0.0611(10) 0.0824(13) 0.0408(9) 0.0039(9) 0.0065(8) -0.0069(10)
O1 0.060(3) 0.070(3) 0.037(3) 0.004(2) -0.004(2) -0.009(3)
O2 0.065(3) 0.072(3) 0.033(3) 0.003(2) 0.002(2) -0.008(3)
O3 0.064(3) 0.078(4) 0.066(3) -0.016(3) -0.015(3) -0.002(3)
O4 0.052(3) 0.066(3) 0.050(3) -0.003(2) -0.006(2) 0.000(2)
C1 0.044(4) 0.061(5) 0.041(4) 0.004(3) 0.000(3) -0.002(3)
C2 0.058(4) 0.058(5) 0.042(4) 0.001(3) 0.001(3) 0.001(4)
C3 0.061(4) 0.053(4) 0.044(4) -0.001(3) -0.001(3) -0.006(3)
C4 0.059(4) 0.053(4) 0.039(4) 0.003(3) 0.001(3) -0.007(3)
C5 0.044(4) 0.058(4) 0.032(3) 0.002(3) 0.004(3) 0.001(3)
C6 0.052(4) 0.057(4) 0.032(3) 0.000(3) 0.003(3) -0.001(3)
C7 0.051(4) 0.057(4) 0.034(3) 0.005(3) 0.003(3) 0.001(3)
C8 0.047(4) 0.052(4) 0.039(4) 0.001(3) 0.004(3) 0.005(3)
C9 0.054(4) 0.061(5) 0.043(4) 0.002(3) 0.002(3) -0.004(4)
C10 0.055(4) 0.065(5) 0.047(4) 0.006(4) 0.000(3) -0.011(4)
C11 0.060(4) 0.067(5) 0.044(4) 0.003(4) -0.003(3) -0.013(4)
C12 0.051(4) 0.061(4) 0.043(4) 0.002(3) -0.001(3) -0.005(3)
C13 0.050(4) 0.053(4) 0.038(4) 0.003(3) 0.005(3) 0.000(3)
C14 0.042(3) 0.053(4) 0.036(3) 0.002(3) 0.004(3) 0.000(3)
C15 0.052(4) 0.061(4) 0.040(4) -0.002(3) 0.002(3) 0.000(4)
C16 0.066(5) 0.063(5) 0.049(4) -0.007(4) 0.012(4) -0.002(4)
C17 0.054(4) 0.065(5) 0.043(4) 0.003(4) -0.005(3) -0.010(4)
C18 0.060(5) 0.088(6) 0.068(5) -0.003(5) -0.023(4) 0.011(4)
C19 0.066(5) 0.079(6) 0.053(5) 0.006(4) -0.001(4) 0.008(4)
C20 0.053(5) 0.081(6) 0.092(7) 0.000(5) 0.005(4) 0.002(4)
C21 0.063(5) 0.079(6) 0.059(5) 0.006(4) 0.001(4) -0.017(4)
Cl2 0.0790(13) 0.0795(14) 0.0474(10) -0.0026(9) -0.0153(9) -0.0090(11)
O5 0.056(3) 0.070(3) 0.037(2) -0.003(2) 0.006(2) -0.015(3)
O6 0.064(3) 0.069(3) 0.039(3) 0.000(2) 0.003(2) -0.010(3)
O7 0.063(3) 0.060(3) 0.051(3) 0.006(3) 0.003(2) -0.009(2)
O8 0.048(3) 0.069(3) 0.056(3) 0.004(3) 0.001(2) -0.001(2)
C22 0.055(4) 0.061(5) 0.035(3) -0.002(3) 0.000(3) -0.004(3)
C23 0.058(4) 0.064(5) 0.047(4) -0.001(4) 0.002(3) -0.004(4)
C24 0.066(5) 0.056(4) 0.043(4) -0.003(3) 0.000(3) -0.007(4)
C25 0.058(4) 0.056(4) 0.039(4) 0.002(3) 0.000(3) -0.005(3)
C26 0.041(3) 0.055(4) 0.040(4) -0.007(3) -0.003(3) 0.002(3)
C27 0.046(4) 0.068(5) 0.036(4) -0.002(3) -0.004(3) 0.000(4)
C28 0.053(4) 0.052(4) 0.034(3) 0.000(3) -0.003(3) 0.000(3)
C29 0.044(3) 0.056(4) 0.036(3) -0.002(3) -0.001(3) 0.003(3)
C30 0.048(4) 0.059(4) 0.044(4) -0.002(3) -0.004(3) -0.010(3)
C31 0.052(4) 0.067(5) 0.039(4) -0.001(3) -0.001(3) -0.009(4)
C32 0.069(5) 0.072(5) 0.039(4) 0.001(3) -0.002(3) -0.017(4)
C33 0.049(4) 0.061(4) 0.035(4) 0.000(3) 0.000(3) -0.001(3)
C34 0.044(3) 0.057(4) 0.033(3) -0.002(3) 0.001(3) 0.005(3)
C35 0.046(4) 0.057(4) 0.037(3) -0.007(3) -0.002(3) 0.002(3)
C36 0.058(4) 0.063(5) 0.049(4) -0.001(4) -0.001(3) -0.001(4)
C37 0.051(4) 0.058(5) 0.048(4) 0.002(4) -0.008(3) -0.002(4)
C38 0.049(4) 0.086(6) 0.062(5) 0.004(4) 0.003(4) 0.000(4)
C39 0.058(5) 0.085(6) 0.065(5) 0.000(5) 0.010(4) -0.012(4)
C40 0.059(4) 0.062(5) 0.053(4) 0.006(4) -0.004(3) 0.002(4)
C41 0.046(4) 0.107(7) 0.086(6) -0.011(6) 0.006(4) -0.001(5)
C42 0.080(6) 0.078(6) 0.058(5) 0.002(4) 0.001(4) -0.028(5)
Cl3 0.0672(12) 0.0883(14) 0.0451(10) 0.0154(10) 0.0012(8) 0.0140(11)
O9 0.047(3) 0.071(3) 0.035(2) -0.002(2) -0.003(2) 0.006(2)
O10 0.055(3) 0.075(3) 0.035(3) 0.004(2) 0.001(2) 0.014(3)
O11 0.048(3) 0.071(3) 0.046(3) -0.007(2) 0.007(2) 0.005(2)
O12 0.050(3) 0.054(3) 0.054(3) -0.002(2) -0.001(2) -0.001(2)
C43 0.045(4) 0.056(4) 0.035(3) -0.001(3) -0.003(3) 0.003(3)
C44 0.047(4) 0.067(5) 0.040(4) 0.001(3) -0.005(3) 0.003(3)
C46 0.046(4) 0.070(5) 0.044(4) 0.001(3) -0.001(3) 0.005(3)
C47 0.042(3) 0.061(4) 0.038(3) -0.001(3) 0.000(3) 0.002(3)
C48 0.043(3) 0.052(4) 0.034(3) 0.000(3) -0.001(3) 0.003(3)
C49 0.049(4) 0.061(4) 0.031(3) 0.007(3) 0.002(3) -0.001(3)
C50 0.038(3) 0.058(4) 0.043(4) 0.001(3) -0.003(3) 0.001(3)
C51 0.037(3) 0.054(4) 0.040(4) 0.004(3) 0.001(3) 0.000(3)
C52 0.043(4) 0.064(5) 0.042(4) 0.000(3) -0.001(3) 0.007(3)
C53 0.048(4) 0.066(5) 0.040(4) 0.000(3) -0.001(3) 0.011(3)
C54 0.051(4) 0.081(5) 0.039(4) 0.004(4) 0.002(3) 0.019(4)
C55 0.045(4) 0.054(4) 0.039(4) 0.005(3) 0.005(3) -0.001(3)
C56 0.045(4) 0.052(4) 0.037(3) 0.003(3) 0.002(3) 0.000(3)
C57 0.043(3) 0.051(4) 0.041(4) 0.002(3) -0.005(3) 0.000(3)
C58 0.046(4) 0.065(5) 0.047(4) 0.002(3) 0.000(3) 0.008(3)
C59 0.043(4) 0.066(5) 0.045(4) 0.006(3) -0.001(3) 0.004(3)
C60 0.055(4) 0.057(5) 0.067(5) -0.002(4) 0.005(4) -0.001(4)
C61 0.075(6) 0.075(6) 0.066(5) -0.008(4) -0.014(4) 0.000(5)
C62 0.050(4) 0.065(5) 0.047(4) 0.003(3) 0.002(3) -0.001(4)
C63 0.066(5) 0.057(5) 0.082(6) 0.001(4) -0.010(4) 0.002(4)
C64 0.060(5) 0.069(5) 0.049(4) -0.001(4) 0.002(3) 0.018(4)

loop_
_atom_type_symbol
_atom_type_description
_atom_type_scat_dispersion_real
_atom_type_scat_dispersion_imag
_atom_type_scat_source
C C 0.0181 0.0091 'International Tables Vol C Tables 4.2.6.8 and 6.1.1.4'
H H 0.0000 0.0000 'International Tables Vol C Tables 4.2.6.8 and 6.1.1.4'
Cl Cl 0.3639 0.7018 'International Tables Vol C Tables 4.2.6.8 and 6.1.1.4'
O O 0.0492 0.0322 'International Tables Vol C Tables 4.2.6.8 and 6.1.1.4'

loop_
_geom_angle_atom_site_label_1
_geom_angle_atom_site_label_2
_geom_angle_atom_site_label_3
_geom_angle
_geom_angle_site_symmetry_1
_geom_angle_site_symmetry_3
_geom_angle_publ_flag
C6 O1 H1 105(5) . . ?
C17 O4 C18 115.6(6) . . ?
C2 C1 C15 113.2(6) . . ?
C2 C1 C14 112.0(6) . . ?
C15 C1 C14 105.7(6) . . ?
C2 C1 H1A 108.6 . . ?
C15 C1 H1A 108.6 . . ?
C14 C1 H1A 108.6 . . ?
C1 C2 C3 111.0(6) . . ?
C1 C2 H2A 109.4 . . ?
C3 C2 H2A 109.4 . . ?
C1 C2 H2B 109.4 . . ?
C3 C2 H2B 109.4 . . ?
H2A C2 H2B 108.0 . . ?
C2 C3 C4 111.2(6) . . ?
C2 C3 H3A 109.4 . . ?
C4 C3 H3A 109.4 . . ?
C2 C3 H3B 109.4 . . ?
C4 C3 H3B 109.4 . . ?
H3A C3 H3B 108.0 . . ?
C16 C4 C5 109.9(6) . . ?
C16 C4 C17 108.8(6) . . ?
C5 C4 C17 111.8(6) . . ?
C16 C4 C3 108.8(6) . . ?
C5 C4 C3 112.5(5) . . ?
C17 C4 C3 104.9(6) . . ?
C14 C5 C6 118.4(6) . . ?
C14 C5 C4 124.5(6) . . ?
C6 C5 C4 116.9(6) . . ?
O1 C6 C7 120.1(6) . . ?
O1 C6 C5 117.8(6) . . ?
C7 C6 C5 122.2(6) . . ?
C8 C7 C6 119.5(6) . . ?
C8 C7 H7 120.3 . . ?
C6 C7 H7 120.3 . . ?
C7 C8 C13 120.9(7) . . ?
C7 C8 C9 118.7(6) . . ?
C13 C8 C9 120.4(6) . . ?
C10 C9 C8 112.4(6) . . ?
C10 C9 H9A 109.1 . . ?
C8 C9 H9A 109.1 . . ?
C10 C9 H9B 109.1 . . ?
C8 C9 H9B 109.1 . . ?
H9A C9 H9B 107.9 . . ?
C9 C10 C21 111.0(7) . . ?
C9 C10 C11 105.8(6) . . ?
C21 C10 C11 111.1(6) . . ?
C9 C10 C20 110.4(7) . . ?
C21 C10 C20 108.5(6) . . ?
C11 C10 C20 110.0(7) . . ?
C12 C11 C10 118.9(6) . . ?
C12 C11 H11A 107.6 . . ?
C10 C11 H11A 107.6 . . ?
C12 C11 H11B 107.6 . . ?
C10 C11 H11B 107.6 . . ?
H11A C11 H11B 107.0 . . ?
O2 C12 C13 123.8(6) . . ?
O2 C12 C11 117.8(6) . . ?
C13 C12 C11 118.4(6) . . ?
C8 C13 C14 119.5(6) . . ?
C8 C13 C12 117.4(6) . . ?
C14 C13 C12 123.2(6) . . ?
C5 C14 C13 119.5(6) . . ?
C5 C14 C1 119.2(6) . . ?
C13 C14 C1 121.2(6) . . ?
C1 C15 Cl1 111.8(5) . . ?
C1 C15 H15A 109.3 . . ?
Cl1 C15 H15A 109.3 . . ?
C1 C15 H15B 109.3 . . ?
Cl1 C15 H15B 109.3 . . ?
H15A C15 H15B 107.9 . . ?
C4 C16 H16A 109.5 . . ?
C4 C16 H16B 109.5 . . ?
H16A C16 H16B 109.5 . . ?
C4 C16 H16C 109.5 . . ?
H16A C16 H16C 109.5 . . ?
H16B C16 H16C 109.5 . . ?
O3 C17 O4 123.6(7) . . ?
O3 C17 C4 124.7(7) . . ?
O4 C17 C4 111.4(6) . . ?
O4 C18 C19 108.2(7) . . ?
O4 C18 H18A 110.1 . . ?
C19 C18 H18A 110.1 . . ?
O4 C18 H18B 110.1 . . ?
C19 C18 H18B 110.1 . . ?
H18A C18 H18B 108.4 . . ?
C18 C19 H19A 109.5 . . ?
C18 C19 H19B 109.5 . . ?
H19A C19 H19B 109.5 . . ?
C18 C19 H19C 109.5 . . ?
H19A C19 H19C 109.5 . . ?
H19B C19 H19C 109.5 . . ?
C10 C20 H20A 109.5 . . ?
C10 C20 H20B 109.5 . . ?
H20A C20 H20B 109.5 . . ?
C10 C20 H20C 109.5 . . ?
H20A C20 H20C 109.5 . . ?
H20B C20 H20C 109.5 . . ?
C10 C21 H21A 109.5 . . ?
C10 C21 H21B 109.5 . . ?
H21A C21 H21B 109.5 . . ?
C10 C21 H21C 109.5 . . ?
H21A C21 H21C 109.5 . . ?
H21B C21 H21C 109.5 . . ?
C27 O5 H5 109.5 . . ?
C37 O8 C38 116.5(6) . . ?
C23 C22 C35 112.2(6) . . ?
C23 C22 C36 112.5(6) . . ?
C35 C22 C36 107.8(6) . . ?
C23 C22 H22 108.1 . . ?
C35 C22 H22 108.1 . . ?
C36 C22 H22 108.1 . . ?
C22 C23 C24 111.6(6) . . ?
C22 C23 H23A 109.3 . . ?
C24 C23 H23A 109.3 . . ?
C22 C23 H23B 109.3 . . ?
C24 C23 H23B 109.3 . . ?
H23A C23 H23B 108.0 . . ?
C23 C24 C25 110.1(6) . . ?
C23 C24 H24A 109.6 . . ?
C25 C24 H24A 109.6 . . ?
C23 C24 H24B 109.6 . . ?
C25 C24 H24B 109.6 . . ?
H24A C24 H24B 108.2 . . ?
C37 C25 C26 112.8(6) . . ?
C37 C25 C40 108.3(6) . . ?
C26 C25 C40 108.7(6) . . ?
C37 C25 C24 105.1(6) . . ?
C26 C25 C24 113.0(6) . . ?
C40 C25 C24 108.8(6) . . ?
C35 C26 C27 118.0(6) . . ?
C35 C26 C25 124.2(6) . . ?
C27 C26 C25 117.6(6) . . ?
C28 C27 O5 121.5(6) . . ?
C28 C27 C26 122.0(6) . . ?
O5 C27 C26 116.5(6) . . ?
C27 C28 C29 121.1(6) . . ?
C27 C28 H28 119.5 . . ?
C29 C28 H28 119.5 . . ?
C28 C29 C34 118.7(6) . . ?
C28 C29 C30 117.6(6) . . ?
C34 C29 C30 123.7(6) . . ?
C31 C30 C29 114.6(6) . . ?
C31 C30 H30A 108.6 . . ?
C29 C30 H30A 108.6 . . ?
C31 C30 H30B 108.6 . . ?
C29 C30 H30B 108.6 . . ?
H30A C30 H30B 107.6 . . ?
C30 C31 C41 111.8(7) . . ?
C30 C31 C42 109.9(6) . . ?
C41 C31 C42 110.2(7) . . ?
C30 C31 C32 105.7(6) . . ?
C41 C31 C32 110.2(7) . . ?
C42 C31 C32 108.9(6) . . ?
C33 C32 C31 115.1(6) . . ?
C33 C32 H32A 108.5 . . ?
C31 C32 H32A 108.5 . . ?
C33 C32 H32B 108.5 . . ?
C31 C32 H32B 108.5 . . ?
H32A C32 H32B 107.5 . . ?
O6 C33 C34 124.0(7) . . ?
O6 C33 C32 117.5(6) . . ?
C34 C33 C32 118.4(6) . . ?
C29 C34 C35 119.7(6) . . ?
C29 C34 C33 116.4(6) . . ?
C35 C34 C33 123.8(6) . . ?
C26 C35 C34 120.2(6) . . ?
C26 C35 C22 119.0(6) . . ?
C34 C35 C22 120.8(6) . . ?
C22 C36 Cl2 112.0(5) . . ?
C22 C36 H36A 109.2 . . ?
Cl2 C36 H36A 109.2 . . ?
C22 C36 H36B 109.2 . . ?
Cl2 C36 H36B 109.2 . . ?
H36A C36 H36B 107.9 . . ?
O7 C37 O8 123.1(7) . . ?
O7 C37 C25 125.0(7) . . ?
O8 C37 C25 111.7(6) . . ?
O8 C38 C39 109.8(6) . . ?
O8 C38 H38A 109.7 . . ?
C39 C38 H38A 109.7 . . ?
O8 C38 H38B 109.7 . . ?
C39 C38 H38B 109.7 . . ?
H38A C38 H38B 108.2 . . ?
C38 C39 H39A 109.5 . . ?
C38 C39 H39B 109.5 . . ?
H39A C39 H39B 109.5 . . ?
C38 C39 H39C 109.5 . . ?
H39A C39 H39C 109.5 . . ?
H39B C39 H39C 109.5 . . ?
C25 C40 H40A 109.5 . . ?
C25 C40 H40B 109.5 . . ?
H40A C40 H40B 109.5 . . ?
C25 C40 H40C 109.5 . . ?
H40A C40 H40C 109.5 . . ?
H40B C40 H40C 109.5 . . ?
C31 C41 H41A 109.5 . . ?
C31 C41 H41B 109.5 . . ?
H41A C41 H41B 109.5 . . ?
C31 C41 H41C 109.5 . . ?
H41A C41 H41C 109.5 . . ?
H41B C41 H41C 109.5 . . ?
C31 C42 H42A 109.5 . . ?
C31 C42 H42B 109.5 . . ?
H42A C42 H42B 109.5 . . ?
C31 C42 H42C 109.5 . . ?
H42A C42 H42C 109.5 . . ?
H42B C42 H42C 109.5 . . ?
C49 O9 H9 105(5) . . ?
C59 O12 C60 115.7(6) . . ?
C58 C43 C57 107.8(6) . . ?
C58 C43 C44 112.7(6) . . ?
C57 C43 C44 111.4(5) . . ?
C58 C43 H43 108.3 . . ?
C57 C43 H43 108.3 . . ?
C44 C43 H43 108.3 . . ?
C46 C44 C43 111.9(6) . . ?
C46 C44 H44A 109.2 . . ?
C43 C44 H44A 109.2 . . ?
C46 C44 H44B 109.2 . . ?
C43 C44 H44B 109.2 . . ?
H44A C44 H44B 107.9 . . ?
C44 C46 C47 111.1(6) . . ?
C44 C46 H46A 109.4 . . ?
C47 C46 H46A 109.4 . . ?
C44 C46 H46B 109.4 . . ?
C47 C46 H46B 109.4 . . ?
H46A C46 H46B 108.0 . . ?
C59 C47 C62 109.0(6) . . ?
C59 C47 C46 105.8(6) . . ?
C62 C47 C46 109.7(6) . . ?
C59 C47 C48 111.6(5) . . ?
C62 C47 C48 108.6(6) . . ?
C46 C47 C48 112.0(5) . . ?
C57 C48 C49 118.8(6) . . ?
C57 C48 C47 124.7(6) . . ?
C49 C48 C47 116.3(6) . . ?
O9 C49 C50 121.1(6) . . ?
O9 C49 C48 117.6(6) . . ?
C50 C49 C48 121.3(6) . . ?
C51 C50 C49 120.5(6) . . ?
C51 C50 H50 119.7 . . ?
C49 C50 H50 119.7 . . ?
C50 C51 C56 120.3(6) . . ?
C50 C51 C52 117.3(6) . . ?
C56 C51 C52 122.4(6) . . ?
C53 C52 C51 112.8(6) . . ?
C53 C52 H52A 109.0 . . ?
C51 C52 H52A 109.0 . . ?
C53 C52 H52B 109.0 . . ?
C51 C52 H52B 109.0 . . ?
H52A C52 H52B 107.8 . . ?
C63 C53 C54 111.1(6) . . ?
C63 C53 C52 111.5(6) . . ?
C54 C53 C52 106.1(6) . . ?
C63 C53 C64 109.2(6) . . ?
C54 C53 C64 109.3(6) . . ?
C52 C53 C64 109.6(6) . . ?
C55 C54 C53 115.5(6) . . ?
C55 C54 H54A 108.4 . . ?
C53 C54 H54A 108.4 . . ?
C55 C54 H54B 108.4 . . ?
C53 C54 H54B 108.4 . . ?
H54A C54 H54B 107.5 . . ?
O10 C55 C56 123.0(6) . . ?
O10 C55 C54 117.8(6) . . ?
C56 C55 C54 119.2(6) . . ?
C51 C56 C57 119.2(6) . . ?
C51 C56 C55 116.8(6) . . ?
C57 C56 C55 123.9(6) . . ?
C48 C57 C56 119.5(6) . . ?
C48 C57 C43 119.0(6) . . ?
C56 C57 C43 121.5(6) . . ?
C43 C58 Cl3 111.8(5) . . ?
C43 C58 H58A 109.3 . . ?
Cl3 C58 H58A 109.3 . . ?
C43 C58 H58B 109.3 . . ?
Cl3 C58 H58B 109.3 . . ?
H58A C58 H58B 107.9 . . ?
O11 C59 O12 124.4(7) . . ?
O11 C59 C47 124.6(7) . . ?
O12 C59 C47 110.9(6) . . ?
O12 C60 C61 111.0(6) . . ?
O12 C60 H60A 109.4 . . ?
C61 C60 H60A 109.4 . . ?
O12 C60 H60B 109.4 . . ?
C61 C60 H60B 109.4 . . ?
H60A C60 H60B 108.0 . . ?
C60 C61 H61A 109.5 . . ?
C60 C61 H61B 109.5 . . ?
H61A C61 H61B 109.5 . . ?
C60 C61 H61C 109.5 . . ?
H61A C61 H61C 109.5 . . ?
H61B C61 H61C 109.5 . . ?
C47 C62 H62A 109.5 . . ?
C47 C62 H62B 109.5 . . ?
H62A C62 H62B 109.5 . . ?
C47 C62 H62C 109.5 . . ?
H62A C62 H62C 109.5 . . ?
H62B C62 H62C 109.5 . . ?
C53 C63 H63A 109.5 . . ?
C53 C63 H63B 109.5 . . ?
H63A C63 H63B 109.5 . . ?
C53 C63 H63C 109.5 . . ?
H63A C63 H63C 109.5 . . ?
H63B C63 H63C 109.5 . . ?
C53 C64 H64A 109.5 . . ?
C53 C64 H64B 109.5 . . ?
H64A C64 H64B 109.5 . . ?
C53 C64 H64C 109.5 . . ?
H64A C64 H64C 109.5 . . ?
H64B C64 H64C 109.5 . . ?

loop_
_geom_bond_atom_site_label_1
_geom_bond_atom_site_label_2
_geom_bond_distance
_geom_bond_site_symmetry_2
_geom_bond_publ_flag
Cl1 C15 1.811(7) . ?
O1 C6 1.369(8) . ?
O1 H1 0.84(3) . ?
O2 C12 1.230(8) . ?
O3 C17 1.200(9) . ?
O4 C17 1.341(9) . ?
O4 C18 1.454(9) . ?
C1 C2 1.518(10) . ?
C1 C15 1.520(10) . ?
C1 C14 1.520(9) . ?
C1 H1A 1.0000 . ?
C2 C3 1.522(10) . ?
C2 H2A 0.9900 . ?
C2 H2B 0.9900 . ?
C3 C4 1.563(10) . ?
C3 H3A 0.9900 . ?
C3 H3B 0.9900 . ?
C4 C16 1.529(10) . ?
C4 C5 1.532(10) . ?
C4 C17 1.534(10) . ?
C5 C14 1.394(9) . ?
C5 C6 1.409(9) . ?
C6 C7 1.381(10) . ?
C7 C8 1.372(9) . ?
C7 H7 0.9500 . ?
C8 C13 1.398(9) . ?
C8 C9 1.517(10) . ?
C9 C10 1.510(10) . ?
C9 H9A 0.9900 . ?
C9 H9B 0.9900 . ?
C10 C21 1.515(11) . ?
C10 C11 1.517(10) . ?
C10 C20 1.539(12) . ?
C11 C12 1.501(10) . ?
C11 H11A 0.9900 . ?
C11 H11B 0.9900 . ?
C12 C13 1.470(10) . ?
C13 C14 1.432(10) . ?
C15 H15A 0.9900 . ?
C15 H15B 0.9900 . ?
C16 H16A 0.9800 . ?
C16 H16B 0.9800 . ?
C16 H16C 0.9800 . ?
C18 C19 1.478(13) . ?
C18 H18A 0.9900 . ?
C18 H18B 0.9900 . ?
C19 H19A 0.9800 . ?
C19 H19B 0.9800 . ?
C19 H19C 0.9800 . ?
C20 H20A 0.9800 . ?
C20 H20B 0.9800 . ?
C20 H20C 0.9800 . ?
C21 H21A 0.9800 . ?
C21 H21B 0.9800 . ?
C21 H21C 0.9800 . ?
Cl2 C36 1.799(8) . ?
O5 C27 1.374(8) . ?
O5 H5 0.8400 . ?
O6 C33 1.227(8) . ?
O7 C37 1.223(9) . ?
O8 C37 1.334(9) . ?
O8 C38 1.458(9) . ?
C22 C23 1.513(10) . ?
C22 C35 1.529(9) . ?
C22 C36 1.531(10) . ?
C22 H22 1.0000 . ?
C23 C24 1.526(10) . ?
C23 H23A 0.9900 . ?
C23 H23B 0.9900 . ?
C24 C25 1.546(10) . ?
C24 H24A 0.9900 . ?
C24 H24B 0.9900 . ?
C25 C37 1.510(10) . ?
C25 C26 1.534(10) . ?
C25 C40 1.540(10) . ?
C26 C35 1.390(9) . ?
C26 C27 1.410(9) . ?
C27 C28 1.363(10) . ?
C28 C29 1.390(9) . ?
C28 H28 0.9500 . ?
C29 C34 1.409(9) . ?
C29 C30 1.506(10) . ?
C30 C31 1.502(10) . ?
C30 H30A 0.9900 . ?
C30 H30B 0.9900 . ?
C31 C41 1.528(11) . ?
C31 C42 1.530(11) . ?
C31 C32 1.544(10) . ?
C32 C33 1.499(10) . ?
C32 H32A 0.9900 . ?
C32 H32B 0.9900 . ?
C33 C34 1.485(9) . ?
C34 C35 1.427(10) . ?
C36 H36A 0.9900 . ?
C36 H36B 0.9900 . ?
C38 C39 1.488(12) . ?
C38 H38A 0.9900 . ?
C38 H38B 0.9900 . ?
C39 H39A 0.9800 . ?
C39 H39B 0.9800 . ?
C39 H39C 0.9800 . ?
C40 H40A 0.9800 . ?
C40 H40B 0.9800 . ?
C40 H40C 0.9800 . ?
C41 H41A 0.9800 . ?
C41 H41B 0.9800 . ?
C41 H41C 0.9800 . ?
C42 H42A 0.9800 . ?
C42 H42B 0.9800 . ?
C42 H42C 0.9800 . ?
Cl3 C58 1.806(7) . ?
O9 C49 1.356(8) . ?
O9 H9 0.83(3) . ?
O10 C55 1.241(8) . ?
O11 C59 1.208(8) . ?
O12 C59 1.346(9) . ?
O12 C60 1.463(9) . ?
C43 C58 1.508(10) . ?
C43 C57 1.520(9) . ?
C43 C44 1.534(9) . ?
C43 H43 1.0000 . ?
C44 C46 1.509(10) . ?
C44 H44A 0.9900 . ?
C44 H44B 0.9900 . ?
C46 C47 1.539(9) . ?
C46 H46A 0.9900 . ?
C46 H46B 0.9900 . ?
C47 C59 1.526(10) . ?
C47 C62 1.533(10) . ?
C47 C48 1.547(9) . ?
C48 C57 1.392(9) . ?
C48 C49 1.414(9) . ?
C49 C50 1.382(10) . ?
C50 C51 1.372(9) . ?
C50 H50 0.9500 . ?
C51 C56 1.408(9) . ?
C51 C52 1.523(9) . ?
C52 C53 1.520(10) . ?
C52 H52A 0.9900 . ?
C52 H52B 0.9900 . ?
C53 C63 1.515(11) . ?
C53 C54 1.520(10) . ?
C53 C64 1.551(10) . ?
C54 C55 1.500(9) . ?
C54 H54A 0.9900 . ?
C54 H54B 0.9900 . ?
C55 C56 1.477(9) . ?
C56 C57 1.440(9) . ?
C58 H58A 0.9900 . ?
C58 H58B 0.9900 . ?
C60 C61 1.489(11) . ?
C60 H60A 0.9900 . ?
C60 H60B 0.9900 . ?
C61 H61A 0.9800 . ?
C61 H61B 0.9800 . ?
C61 H61C 0.9800 . ?
C62 H62A 0.9800 . ?
C62 H62B 0.9800 . ?
C62 H62C 0.9800 . ?
C63 H63A 0.9800 . ?
C63 H63B 0.9800 . ?
C63 H63C 0.9800 . ?
C64 H64A 0.9800 . ?
C64 H64B 0.9800 . ?
C64 H64C 0.9800 . ?

loop_
_geom_hbond_atom_site_label_D
_geom_hbond_atom_site_label_H
_geom_hbond_atom_site_label_A
_geom_hbond_distance_DH
_geom_hbond_distance_HA
_geom_hbond_distance_DA
_geom_hbond_angle_DHA
_geom_hbond_site_symmetry_A
O1 H1 O6 0.84(3) 1.89(3) 2.714(7) 166(7) 1_556
O5 H5 O2 0.84 1.88 2.704(7) 165.1 .
O9 H9 O10 0.83(3) 1.86(3) 2.674(6) 166(7) 6_664

loop_
_geom_torsion_atom_site_label_1
_geom_torsion_atom_site_label_2
_geom_torsion_atom_site_label_3
_geom_torsion_atom_site_label_4
_geom_torsion
_geom_torsion_site_symmetry_1
_geom_torsion_site_symmetry_2
_geom_torsion_site_symmetry_3
_geom_torsion_site_symmetry_4
_geom_torsion_publ_flag
C15 C1 C2 C3 -63.8(8) . . . . ?
C14 C1 C2 C3 55.5(8) . . . . ?
C1 C2 C3 C4 -60.9(8) . . . . ?
C2 C3 C4 C16 -84.6(7) . . . . ?
C2 C3 C4 C5 37.3(8) . . . . ?
C2 C3 C4 C17 159.1(6) . . . . ?
C16 C4 C5 C14 110.3(7) . . . . ?
C17 C4 C5 C14 -128.8(7) . . . . ?
C3 C4 C5 C14 -11.0(10) . . . . ?
C16 C4 C5 C6 -64.6(8) . . . . ?
C17 C4 C5 C6 56.3(8) . . . . ?
C3 C4 C5 C6 174.0(6) . . . . ?
C14 C5 C6 O1 177.6(6) . . . . ?
C4 C5 C6 O1 -7.1(9) . . . . ?
C14 C5 C6 C7 -2.3(10) . . . . ?
C4 C5 C6 C7 172.9(6) . . . . ?
O1 C6 C7 C8 -177.3(6) . . . . ?
C5 C6 C7 C8 2.7(10) . . . . ?
C6 C7 C8 C13 -0.7(10) . . . . ?
C6 C7 C8 C9 178.4(6) . . . . ?
C7 C8 C9 C10 141.9(7) . . . . ?
C13 C8 C9 C10 -39.0(9) . . . . ?
C8 C9 C10 C21 178.3(6) . . . . ?
C8 C9 C10 C11 57.6(8) . . . . ?
C8 C9 C10 C20 -61.3(8) . . . . ?
C9 C10 C11 C12 -42.6(9) . . . . ?
C21 C10 C11 C12 -163.2(7) . . . . ?
C20 C10 C11 C12 76.6(9) . . . . ?
C10 C11 C12 O2 -175.1(7) . . . . ?
C10 C11 C12 C13 5.7(11) . . . . ?
C7 C8 C13 C14 -1.5(10) . . . . ?
C9 C8 C13 C14 179.4(6) . . . . ?
C7 C8 C13 C12 177.5(7) . . . . ?
C9 C8 C13 C12 -1.6(10) . . . . ?
O2 C12 C13 C8 -160.8(7) . . . . ?
C11 C12 C13 C8 18.4(10) . . . . ?
O2 C12 C13 C14 18.2(11) . . . . ?
C11 C12 C13 C14 -162.6(7) . . . . ?
C6 C5 C14 C13 0.1(10) . . . . ?
C4 C5 C14 C13 -174.8(6) . . . . ?
C6 C5 C14 C1 -178.7(6) . . . . ?
C4 C5 C14 C1 6.4(10) . . . . ?
C8 C13 C14 C5 1.8(10) . . . . ?
C12 C13 C14 C5 -177.2(6) . . . . ?
C8 C13 C14 C1 -179.4(6) . . . . ?
C12 C13 C14 C1 1.6(10) . . . . ?
C2 C1 C14 C5 -28.2(9) . . . . ?
C15 C1 C14 C5 95.5(7) . . . . ?
C2 C1 C14 C13 153.1(6) . . . . ?
C15 C1 C14 C13 -83.3(8) . . . . ?
C2 C1 C15 Cl1 -60.3(7) . . . . ?
C14 C1 C15 Cl1 176.8(4) . . . . ?
C18 O4 C17 O3 6.3(11) . . . . ?
C18 O4 C17 C4 -179.0(6) . . . . ?
C16 C4 C17 O3 -26.6(10) . . . . ?
C5 C4 C17 O3 -148.1(7) . . . . ?
C3 C4 C17 O3 89.6(9) . . . . ?
C16 C4 C17 O4 158.9(6) . . . . ?
C5 C4 C17 O4 37.3(8) . . . . ?
C3 C4 C17 O4 -84.9(7) . . . . ?
C17 O4 C18 C19 166.8(7) . . . . ?
C35 C22 C23 C24 54.2(8) . . . . ?
C36 C22 C23 C24 -67.6(8) . . . . ?
C22 C23 C24 C25 -61.7(8) . . . . ?
C23 C24 C25 C37 163.7(6) . . . . ?
C23 C24 C25 C26 40.4(9) . . . . ?
C23 C24 C25 C40 -80.4(8) . . . . ?
C37 C25 C26 C35 -133.8(7) . . . . ?
C40 C25 C26 C35 106.0(8) . . . . ?
C24 C25 C26 C35 -14.9(10) . . . . ?
C37 C25 C26 C27 51.9(8) . . . . ?
C40 C25 C26 C27 -68.2(8) . . . . ?
C24 C25 C26 C27 170.9(6) . . . . ?
C35 C26 C27 C28 -4.9(10) . . . . ?
C25 C26 C27 C28 169.7(7) . . . . ?
C35 C26 C27 O5 176.8(6) . . . . ?
C25 C26 C27 O5 -8.6(9) . . . . ?
O5 C27 C28 C29 -178.1(6) . . . . ?
C26 C27 C28 C29 3.6(11) . . . . ?
C27 C28 C29 C34 1.6(10) . . . . ?
C27 C28 C29 C30 -179.5(7) . . . . ?
C28 C29 C30 C31 158.0(7) . . . . ?
C34 C29 C30 C31 -23.2(10) . . . . ?
C29 C30 C31 C41 -69.3(8) . . . . ?
C29 C30 C31 C42 167.9(6) . . . . ?
C29 C30 C31 C32 50.6(8) . . . . ?
C30 C31 C32 C33 -56.6(9) . . . . ?
C41 C31 C32 C33 64.3(9) . . . . ?
C42 C31 C32 C33 -174.6(7) . . . . ?
C31 C32 C33 O6 -149.6(7) . . . . ?
C31 C32 C33 C34 33.2(10) . . . . ?
C28 C29 C34 C35 -5.4(10) . . . . ?
C30 C29 C34 C35 175.8(6) . . . . ?
C28 C29 C34 C33 174.5(6) . . . . ?
C30 C29 C34 C33 -4.2(10) . . . . ?
O6 C33 C34 C29 -178.1(7) . . . . ?
C32 C33 C34 C29 -1.2(9) . . . . ?
O6 C33 C34 C35 1.9(11) . . . . ?
C32 C33 C34 C35 178.8(7) . . . . ?
C27 C26 C35 C34 1.0(10) . . . . ?
C25 C26 C35 C34 -173.2(6) . . . . ?
C27 C26 C35 C22 -178.1(6) . . . . ?
C25 C26 C35 C22 7.7(10) . . . . ?
C29 C34 C35 C26 4.1(10) . . . . ?
C33 C34 C35 C26 -175.9(6) . . . . ?
C29 C34 C35 C22 -176.8(6) . . . . ?
C33 C34 C35 C22 3.2(10) . . . . ?
C23 C22 C35 C26 -26.7(9) . . . . ?
C36 C22 C35 C26 97.7(7) . . . . ?
C23 C22 C35 C34 154.2(6) . . . . ?
C36 C22 C35 C34 -81.4(8) . . . . ?
C23 C22 C36 Cl2 -63.1(7) . . . . ?
C35 C22 C36 Cl2 172.7(5) . . . . ?
C38 O8 C37 O7 -1.1(10) . . . . ?
C38 O8 C37 C25 175.2(6) . . . . ?
C26 C25 C37 O7 -137.9(7) . . . . ?
C40 C25 C37 O7 -17.6(10) . . . . ?
C24 C25 C37 O7 98.6(8) . . . . ?
C26 C25 C37 O8 45.9(8) . . . . ?
C40 C25 C37 O8 166.2(6) . . . . ?
C24 C25 C37 O8 -77.6(7) . . . . ?
C37 O8 C38 C39 77.2(9) . . . . ?
C58 C43 C44 C46 67.0(7) . . . . ?
C57 C43 C44 C46 -54.3(8) . . . . ?
C43 C44 C46 C47 61.7(8) . . . . ?
C44 C46 C47 C59 -161.8(6) . . . . ?
C44 C46 C47 C62 80.8(7) . . . . ?
C44 C46 C47 C48 -40.0(8) . . . . ?
C59 C47 C48 C57 133.5(7) . . . . ?
C62 C47 C48 C57 -106.3(8) . . . . ?
C46 C47 C48 C57 15.0(10) . . . . ?
C59 C47 C48 C49 -51.4(8) . . . . ?
C62 C47 C48 C49 68.8(8) . . . . ?
C46 C47 C48 C49 -169.9(6) . . . . ?
C57 C48 C49 O9 -177.1(6) . . . . ?
C47 C48 C49 O9 7.5(9) . . . . ?
C57 C48 C49 C50 5.3(11) . . . . ?
C47 C48 C49 C50 -170.1(6) . . . . ?
O9 C49 C50 C51 -179.1(6) . . . . ?
C48 C49 C50 C51 -1.6(11) . . . . ?
C49 C50 C51 C56 -3.4(11) . . . . ?
C49 C50 C51 C52 175.8(6) . . . . ?
C50 C51 C52 C53 -153.5(7) . . . . ?
C56 C51 C52 C53 25.7(9) . . . . ?
C51 C52 C53 C63 66.7(8) . . . . ?
C51 C52 C53 C54 -54.4(8) . . . . ?
C51 C52 C53 C64 -172.4(6) . . . . ?
C63 C53 C54 C55 -66.6(9) . . . . ?
C52 C53 C54 C55 54.7(9) . . . . ?
C64 C53 C54 C55 172.8(7) . . . . ?
C53 C54 C55 O10 157.3(7) . . . . ?
C53 C54 C55 C56 -24.1(10) . . . . ?
C50 C51 C56 C57 4.6(10) . . . . ?
C52 C51 C56 C57 -174.5(6) . . . . ?
C50 C51 C56 C55 -172.9(6) . . . . ?
C52 C51 C56 C55 8.0(10) . . . . ?
O10 C55 C56 C51 169.6(7) . . . . ?
C54 C55 C56 C51 -9.0(10) . . . . ?
O10 C55 C56 C57 -7.8(11) . . . . ?
C54 C55 C56 C57 173.7(7) . . . . ?
C49 C48 C57 C56 -4.0(10) . . . . ?
C47 C48 C57 C56 171.0(6) . . . . ?
C49 C48 C57 C43 175.9(6) . . . . ?
C47 C48 C57 C43 -9.1(10) . . . . ?
C51 C56 C57 C48 -0.8(10) . . . . ?
C55 C56 C57 C48 176.5(6) . . . . ?
C51 C56 C57 C43 179.3(6) . . . . ?
C55 C56 C57 C43 -3.4(10) . . . . ?
C58 C43 C57 C48 -96.6(7) . . . . ?
C44 C43 C57 C48 27.6(9) . . . . ?
C58 C43 C57 C56 83.3(8) . . . . ?
C44 C43 C57 C56 -152.5(6) . . . . ?
C57 C43 C58 Cl3 -173.4(5) . . . . ?
C44 C43 C58 Cl3 63.2(7) . . . . ?
C60 O12 C59 O11 1.0(10) . . . . ?
C60 O12 C59 C47 -174.7(6) . . . . ?
C62 C47 C59 O11 16.4(9) . . . . ?
C46 C47 C59 O11 -101.5(8) . . . . ?
C48 C47 C59 O11 136.4(7) . . . . ?
C62 C47 C59 O12 -168.0(5) . . . . ?
C46 C47 C59 O12 74.1(7) . . . . ?
C48 C47 C59 O12 -48.0(7) . . . . ?
C59 O12 C60 C61 -80.6(8) . . . . ?
